data_4103722
loop_
_publ_author_name
'Kevin D. Hesp'
'Mark Stradiotto'

_publ_section_title
;
 Stereo- and Regioselective Gold-Catalyzed Hydroamination of Internal
 Alkynes with Dialkylamines
;
_journal_name_full 'Journal of the American Chemical Society'
_journal_page_first 18026
_journal_page_last 18029
_journal_paper_doi 10.1021/ja109192w
_journal_volume 132
_journal_year 2010
_chemical_formula_moiety 'C34 H51 Au N2 O2 P, C24 B F20'
_chemical_formula_sum 'C58 H51 Au B F20 N2 O2 P'
_chemical_formula_weight 1426.75
_chemical_name_systematic
; 
 ? 
;
_space_group_IT_number 2
_symmetry_cell_setting triclinic
_symmetry_space_group_name_Hall '-P 1'
_symmetry_space_group_name_H-M 'P -1'
_atom_sites_solution_hydrogens geom
_atom_sites_solution_primary direct
_atom_sites_solution_secondary difmap
_audit_creation_method SHELXL-97
_cell_angle_alpha 88.5121(8)
_cell_angle_beta 72.5456(7)
_cell_angle_gamma 80.7996(8)
_cell_formula_units_Z 2
_cell_length_a 12.6170(9)
_cell_length_b 12.7549(10)
_cell_length_c 18.2237(14)
_cell_measurement_reflns_used 9967
_cell_measurement_temperature 173(2)
_cell_measurement_theta_max 27.25
_cell_measurement_theta_min 2.16
_cell_volume 2760.9(4)
_computing_cell_refinement 'Bruker SAINT'
_computing_data_collection 'Bruker APEX2'
_computing_data_reduction 'Bruker SAINT'
_computing_molecular_graphics 'Bruker SHELXTL'
_computing_publication_material 'Bruker SHELXTL'
_computing_structure_refinement 'SHELXL-97 (Sheldrick, 2008)'
_computing_structure_solution 'DIRDIF-2008 (Beurskens et al., 2008)'
_diffrn_ambient_temperature 173(2)
_diffrn_measured_fraction_theta_full 0.986
_diffrn_measured_fraction_theta_max 0.986
_diffrn_measurement_device_type 'Bruker APEX-II CCD'
_diffrn_measurement_method '\w scans'
_diffrn_radiation_monochromator graphite
_diffrn_radiation_source 'fine-focus sealed tube'
_diffrn_radiation_type MoK\a
_diffrn_radiation_wavelength 0.71073
_diffrn_reflns_av_R_equivalents 0.0092
_diffrn_reflns_av_sigmaI/netI 0.0145
_diffrn_reflns_limit_h_max 16
_diffrn_reflns_limit_h_min -16
_diffrn_reflns_limit_k_max 16
_diffrn_reflns_limit_k_min -16
_diffrn_reflns_limit_l_max 23
_diffrn_reflns_limit_l_min -23
_diffrn_reflns_number 24447
_diffrn_reflns_theta_full 27.58
_diffrn_reflns_theta_max 27.58
_diffrn_reflns_theta_min 1.62
_exptl_absorpt_coefficient_mu 2.807
_exptl_absorpt_correction_T_max 0.3852
_exptl_absorpt_correction_T_min 0.3280
_exptl_absorpt_correction_type integration
_exptl_absorpt_process_details 'SADABS (Sheldrick, 2008)'
_exptl_crystal_colour colourless
_exptl_crystal_density_diffrn 1.716
_exptl_crystal_density_method 'not measured'
_exptl_crystal_description prism
_exptl_crystal_F_000 1416
_exptl_crystal_size_max 0.51
_exptl_crystal_size_mid 0.48
_exptl_crystal_size_min 0.42
_refine_diff_density_max 0.418
_refine_diff_density_min -0.804
_refine_diff_density_rms 0.064
_refine_ls_extinction_method none
_refine_ls_goodness_of_fit_ref 1.073
_refine_ls_hydrogen_treatment constr
_refine_ls_matrix_type full
_refine_ls_number_parameters 766
_refine_ls_number_reflns 12622
_refine_ls_number_restraints 0
_refine_ls_restrained_S_all 1.073
_refine_ls_R_factor_all 0.0159
_refine_ls_R_factor_gt 0.0154
_refine_ls_shift/su_max 0.002
_refine_ls_shift/su_mean 0.000
_refine_ls_structure_factor_coef Fsqd
_refine_ls_weighting_details 'calc w=1/[\s^2^(Fo^2^)+(0.0233P)^2^+0.9500P] where P=(Fo^2^+2Fc^2^)/3'
_refine_ls_weighting_scheme calc
_refine_ls_wR_factor_gt 0.0409
_refine_ls_wR_factor_ref 0.0411
_reflns_number_gt 12290
_reflns_number_total 12622
_reflns_threshold_expression I>2\s(I)
_cod_data_source_file ja109192w_si_001_2.cif
_cod_data_source_block dal1057
_cod_database_code 4103722

loop_
_symmetry_equiv_pos_as_xyz
'x, y, z'
'-x, -y, -z'

loop_
_atom_site_label
_atom_site_type_symbol
_atom_site_fract_x
_atom_site_fract_y
_atom_site_fract_z
_atom_site_U_iso_or_equiv
_atom_site_adp_type
_atom_site_occupancy
_atom_site_symmetry_multiplicity
_atom_site_calc_flag
_atom_site_refinement_flags
Au Au 0.189985(4) 0.030686(4) 0.152421(3) 0.02008(2) Uani 1 1 d .
P P 0.12953(3) 0.02394(3) 0.28250(2) 0.01877(7) Uani 1 1 d .
O1 O 0.55623(9) -0.04029(9) 0.06407(7) 0.0309(2) Uani 1 1 d .
O2 O 0.11247(11) 0.07681(10) -0.09014(7) 0.0337(3) Uani 1 1 d .
N1 N 0.39236(10) -0.03828(10) 0.20946(7) 0.0228(2) Uani 1 1 d .
N2 N 0.21272(10) 0.04827(10) 0.03326(7) 0.0204(2) Uani 1 1 d .
H2N H 0.2888 0.0480 0.0084 0.024 Uiso 1 1 calc R
C1 C 0.23670(12) -0.01515(11) 0.33135(8) 0.0208(3) Uani 1 1 d .
C2 C 0.35057(12) -0.04707(12) 0.29183(9) 0.0226(3) Uani 1 1 d .
C3 C 0.42684(14) -0.08277(14) 0.33258(10) 0.0308(3) Uani 1 1 d .
H3 H 0.5038 -0.1056 0.3051 0.037 Uiso 1 1 calc R
C4 C 0.39241(15) -0.08553(14) 0.41208(10) 0.0331(4) Uani 1 1 d .
H4 H 0.4452 -0.1100 0.4390 0.040 Uiso 1 1 calc R
C5 C 0.28069(15) -0.05246(13) 0.45195(9) 0.0302(3) Uani 1 1 d .
H5 H 0.2565 -0.0532 0.5066 0.036 Uiso 1 1 calc R
C6 C 0.20373(13) -0.01821(12) 0.41247(9) 0.0249(3) Uani 1 1 d .
H6 H 0.1270 0.0037 0.4406 0.030 Uiso 1 1 calc R
C7 C 0.45089(14) -0.13898(12) 0.16934(9) 0.0279(3) Uani 1 1 d .
H7A H 0.4003 -0.1930 0.1818 0.033 Uiso 1 1 calc R
H7B H 0.5179 -0.1651 0.1862 0.033 Uiso 1 1 calc R
C8 C 0.48642(14) -0.12117(13) 0.08356(10) 0.0297(3) Uani 1 1 d .
H8A H 0.5281 -0.1883 0.0562 0.036 Uiso 1 1 calc R
H8B H 0.4187 -0.1001 0.0665 0.036 Uiso 1 1 calc R
C9 C 0.49888(14) 0.05792(13) 0.10350(10) 0.0307(3) Uani 1 1 d .
H9A H 0.4309 0.0829 0.0875 0.037 Uiso 1 1 calc R
H9B H 0.5487 0.1125 0.0896 0.037 Uiso 1 1 calc R
C10 C 0.46544(14) 0.04317(13) 0.18944(9) 0.0294(3) Uani 1 1 d .
H10A H 0.5335 0.0212 0.2059 0.035 Uiso 1 1 calc R
H10B H 0.4252 0.1111 0.2163 0.035 Uiso 1 1 calc R
C11 C 0.03837(13) -0.08304(12) 0.30562(8) 0.0223(3) Uani 1 1 d .
C12 C 0.11754(16) -0.18647(13) 0.27025(11) 0.0355(4) Uani 1 1 d .
H12A H 0.1542 -0.1769 0.2148 0.043 Uiso 1 1 calc R
H12B H 0.1770 -0.2028 0.2959 0.043 Uiso 1 1 calc R
C13 C 0.05021(19) -0.27923(15) 0.28030(13) 0.0446(5) Uani 1 1 d .
H13 H 0.1022 -0.3456 0.2571 0.054 Uiso 1 1 calc R
C14 C -0.0046(2) -0.29524(17) 0.36555(14) 0.0512(6) Uani 1 1 d .
H14A H 0.0540 -0.3120 0.3919 0.061 Uiso 1 1 calc R
H14B H -0.0470 -0.3555 0.3722 0.061 Uiso 1 1 calc R
C15 C -0.08423(19) -0.19408(17) 0.40080(10) 0.0435(5) Uani 1 1 d .
H15 H -0.1202 -0.2046 0.4568 0.052 Uiso 1 1 calc R
C16 C -0.01686(17) -0.10092(16) 0.39140(10) 0.0378(4) Uani 1 1 d .
H16A H -0.0678 -0.0355 0.4155 0.045 Uiso 1 1 calc R
H16B H 0.0419 -0.1171 0.4177 0.045 Uiso 1 1 calc R
C17 C -0.05416(15) -0.06039(14) 0.26558(11) 0.0324(3) Uani 1 1 d .
H17A H -0.1063 0.0052 0.2881 0.039 Uiso 1 1 calc R
H17B H -0.0196 -0.0490 0.2101 0.039 Uiso 1 1 calc R
C18 C -0.12008(17) -0.15408(15) 0.27534(11) 0.0386(4) Uani 1 1 d .
H18 H -0.1793 -0.1384 0.2487 0.046 Uiso 1 1 calc R
C19 C -0.0401(2) -0.25485(16) 0.24019(12) 0.0455(5) Uani 1 1 d .
H19A H -0.0826 -0.3150 0.2459 0.055 Uiso 1 1 calc R
H19B H -0.0047 -0.2452 0.1846 0.055 Uiso 1 1 calc R
C20 C -0.17576(17) -0.16916(17) 0.36071(12) 0.0434(4) Uani 1 1 d .
H20A H -0.2198 -0.2283 0.3675 0.052 Uiso 1 1 calc R
H20B H -0.2277 -0.1037 0.3836 0.052 Uiso 1 1 calc R
C21 C 0.06190(12) 0.16407(11) 0.31555(8) 0.0206(3) Uani 1 1 d .
C22 C 0.15865(13) 0.23062(13) 0.28834(10) 0.0283(3) Uani 1 1 d .
H22A H 0.2159 0.2074 0.3150 0.034 Uiso 1 1 calc R
H22B H 0.1953 0.2189 0.2323 0.034 Uiso 1 1 calc R
C23 C 0.11285(15) 0.34976(14) 0.30560(12) 0.0350(4) Uani 1 1 d .
H23 H 0.1762 0.3916 0.2878 0.042 Uiso 1 1 calc R
C24 C 0.05779(17) 0.36772(15) 0.39193(12) 0.0406(4) Uani 1 1 d .
H24A H 0.0286 0.4442 0.4034 0.049 Uiso 1 1 calc R
H24B H 0.1142 0.3454 0.4194 0.049 Uiso 1 1 calc R
C25 C -0.03857(16) 0.30360(14) 0.41930(10) 0.0363(4) Uani 1 1 d .
H25 H -0.0744 0.3157 0.4759 0.044 Uiso 1 1 calc R
C26 C 0.00707(15) 0.18432(13) 0.40260(9) 0.0315(3) Uani 1 1 d .
H26A H 0.0633 0.1610 0.4300 0.038 Uiso 1 1 calc R
H26B H -0.0553 0.1427 0.4214 0.038 Uiso 1 1 calc R
C27 C -0.02672(13) 0.20344(12) 0.27385(10) 0.0265(3) Uani 1 1 d .
H27A H 0.0076 0.1913 0.2177 0.032 Uiso 1 1 calc R
H27B H -0.0900 0.1626 0.2911 0.032 Uiso 1 1 calc R
C28 C -0.07136(14) 0.32256(13) 0.29107(10) 0.0298(3) Uani 1 1 d .
H28 H -0.1284 0.3464 0.2636 0.036 Uiso 1 1 calc R
C29 C 0.02548(16) 0.38585(14) 0.26335(11) 0.0348(4) Uani 1 1 d .
H29A H -0.0033 0.4626 0.2735 0.042 Uiso 1 1 calc R
H29B H 0.0608 0.3744 0.2072 0.042 Uiso 1 1 calc R
C30 C -0.12656(14) 0.34005(15) 0.37739(11) 0.0359(4) Uani 1 1 d .
H30A H -0.1896 0.2991 0.3951 0.043 Uiso 1 1 calc R
H30B H -0.1571 0.4163 0.3891 0.043 Uiso 1 1 calc R
C31 C 0.17591(14) -0.04075(13) 0.00039(9) 0.0267(3) Uani 1 1 d .
H31A H 0.0983 -0.0480 0.0312 0.032 Uiso 1 1 calc R
H31B H 0.2257 -0.1080 0.0034 0.032 Uiso 1 1 calc R
C32 C 0.17960(16) -0.02139(14) -0.08288(9) 0.0323(3) Uani 1 1 d .
H32A H 0.2584 -0.0207 -0.1146 0.039 Uiso 1 1 calc R
H32B H 0.1519 -0.0801 -0.1024 0.039 Uiso 1 1 calc R
C33 C 0.15443(15) 0.16223(14) -0.06512(10) 0.0317(3) Uani 1 1 d .
H33A H 0.1095 0.2305 -0.0724 0.038 Uiso 1 1 calc R
H33B H 0.2334 0.1624 -0.0966 0.038 Uiso 1 1 calc R
C34 C 0.14864(14) 0.15172(12) 0.01890(9) 0.0270(3) Uani 1 1 d .
H34A H 0.1800 0.2108 0.0346 0.032 Uiso 1 1 calc R
H34B H 0.0690 0.1571 0.0506 0.032 Uiso 1 1 calc R
F42 F 0.33421(8) 0.60403(9) 0.28166(6) 0.0371(2) Uani 1 1 d .
F43 F 0.26567(9) 0.71324(9) 0.41204(7) 0.0447(3) Uani 1 1 d .
F44 F 0.39794(11) 0.70459(10) 0.50731(6) 0.0462(3) Uani 1 1 d .
F45 F 0.60409(10) 0.57976(10) 0.46597(6) 0.0445(3) Uani 1 1 d .
F46 F 0.67141(8) 0.46025(8) 0.33760(6) 0.0343(2) Uani 1 1 d .
F52 F 0.72610(8) 0.23992(8) 0.24929(6) 0.0359(2) Uani 1 1 d .
F53 F 0.68595(10) 0.09738(9) 0.35599(8) 0.0496(3) Uani 1 1 d .
F54 F 0.47614(11) 0.09818(10) 0.45516(7) 0.0509(3) Uani 1 1 d .
F55 F 0.30261(10) 0.24475(11) 0.43908(7) 0.0513(3) Uani 1 1 d .
F56 F 0.33920(8) 0.39071(9) 0.33154(6) 0.0369(2) Uani 1 1 d .
F62 F 0.41464(9) 0.28206(8) 0.18341(6) 0.0367(2) Uani 1 1 d .
F63 F 0.29708(12) 0.32246(11) 0.08588(8) 0.0546(3) Uani 1 1 d .
F64 F 0.28409(13) 0.51425(13) 0.01688(9) 0.0660(4) Uani 1 1 d .
F65 F 0.39986(12) 0.66354(10) 0.04625(8) 0.0558(3) Uani 1 1 d .
F66 F 0.52331(9) 0.62223(7) 0.14271(6) 0.0370(2) Uani 1 1 d .
F72 F 0.67013(8) 0.27354(7) 0.11458(6) 0.0311(2) Uani 1 1 d .
F73 F 0.88289(9) 0.25447(8) 0.02456(6) 0.0361(2) Uani 1 1 d .
F74 F 1.01535(8) 0.39818(8) 0.03577(6) 0.0361(2) Uani 1 1 d .
F75 F 0.92375(9) 0.57190(8) 0.13059(6) 0.0383(2) Uani 1 1 d .
F76 F 0.71141(9) 0.59789(8) 0.21688(6) 0.0351(2) Uani 1 1 d .
C41 C 0.50914(13) 0.52633(12) 0.30072(9) 0.0248(3) Uani 1 1 d .
C42 C 0.40669(14) 0.59420(13) 0.32394(10) 0.0281(3) Uani 1 1 d .
C43 C 0.36853(14) 0.65333(14) 0.39224(10) 0.0323(3) Uani 1 1 d .
C44 C 0.43409(16) 0.64874(14) 0.44031(10) 0.0338(4) Uani 1 1 d .
C45 C 0.53802(15) 0.58521(14) 0.41968(10) 0.0320(3) Uani 1 1 d .
C46 C 0.57147(13) 0.52553(13) 0.35215(10) 0.0276(3) Uani 1 1 d .
C51 C 0.53424(13) 0.32548(12) 0.28316(9) 0.0242(3) Uani 1 1 d .
C52 C 0.61779(13) 0.24617(13) 0.29299(10) 0.0276(3) Uani 1 1 d .
C53 C 0.59933(15) 0.16935(13) 0.34859(11) 0.0330(4) Uani 1 1 d .
C54 C 0.49376(16) 0.16865(15) 0.39839(11) 0.0355(4) Uani 1 1 d .
C55 C 0.40682(15) 0.24355(16) 0.39057(10) 0.0348(4) Uani 1 1 d .
C56 C 0.42875(13) 0.31819(13) 0.33438(10) 0.0289(3) Uani 1 1 d .
C61 C 0.47276(13) 0.45167(12) 0.17135(9) 0.0239(3) Uani 1 1 d .
C62 C 0.41369(14) 0.37913(13) 0.15235(9) 0.0275(3) Uani 1 1 d .
C63 C 0.35115(16) 0.39816(15) 0.10154(11) 0.0357(4) Uani 1 1 d .
C64 C 0.34494(17) 0.49423(17) 0.06596(11) 0.0410(4) Uani 1 1 d .
C65 C 0.40386(17) 0.56893(14) 0.08115(11) 0.0370(4) Uani 1 1 d .
C66 C 0.46660(14) 0.54602(12) 0.13126(10) 0.0283(3) Uani 1 1 d .
C71 C 0.68008(12) 0.43289(11) 0.17474(9) 0.0226(3) Uani 1 1 d .
C72 C 0.73028(13) 0.35003(11) 0.12132(9) 0.0236(3) Uani 1 1 d .
C73 C 0.83993(13) 0.33757(12) 0.07444(9) 0.0256(3) Uani 1 1 d .
C74 C 0.90686(13) 0.41117(12) 0.07858(9) 0.0261(3) Uani 1 1 d .
C75 C 0.86018(14) 0.49814(12) 0.12736(9) 0.0266(3) Uani 1 1 d .
C76 C 0.74929(14) 0.50811(12) 0.17272(9) 0.0254(3) Uani 1 1 d .
B B 0.54967(14) 0.43458(13) 0.23070(10) 0.0219(3) Uani 1 1 d .

loop_
_atom_site_aniso_label
_atom_site_aniso_U_11
_atom_site_aniso_U_22
_atom_site_aniso_U_33
_atom_site_aniso_U_23
_atom_site_aniso_U_13
_atom_site_aniso_U_12
Au 0.01838(3) 0.02700(3) 0.01373(3) 0.00093(2) -0.00444(2) -0.00114(2)
P 0.01747(16) 0.02408(17) 0.01401(16) 0.00070(13) -0.00507(13) -0.00050(13)
O1 0.0225(5) 0.0331(6) 0.0296(6) -0.0023(5) 0.0034(4) -0.0035(4)
O2 0.0372(6) 0.0433(7) 0.0268(6) 0.0034(5) -0.0189(5) -0.0069(5)
N1 0.0198(6) 0.0235(6) 0.0213(6) 0.0015(5) -0.0026(5) 0.0005(5)
N2 0.0184(5) 0.0269(6) 0.0153(5) 0.0004(4) -0.0046(4) -0.0032(5)
C1 0.0227(7) 0.0215(6) 0.0192(7) 0.0014(5) -0.0093(5) -0.0014(5)
C2 0.0231(7) 0.0225(7) 0.0221(7) 0.0022(5) -0.0083(6) -0.0012(5)
C3 0.0235(7) 0.0360(8) 0.0332(9) 0.0052(7) -0.0124(7) 0.0007(6)
C4 0.0337(8) 0.0381(9) 0.0331(9) 0.0074(7) -0.0210(7) -0.0020(7)
C5 0.0384(9) 0.0338(8) 0.0212(7) 0.0026(6) -0.0152(7) -0.0020(7)
C6 0.0260(7) 0.0293(7) 0.0189(7) -0.0004(6) -0.0077(6) -0.0008(6)
C7 0.0278(7) 0.0236(7) 0.0281(8) -0.0001(6) -0.0041(6) -0.0008(6)
C8 0.0275(8) 0.0292(8) 0.0277(8) -0.0024(6) -0.0016(6) -0.0034(6)
C9 0.0296(8) 0.0277(8) 0.0288(8) 0.0023(6) -0.0002(6) -0.0045(6)
C10 0.0307(8) 0.0252(7) 0.0282(8) 0.0004(6) -0.0030(6) -0.0043(6)
C11 0.0256(7) 0.0255(7) 0.0168(6) 0.0006(5) -0.0073(5) -0.0053(6)
C12 0.0367(9) 0.0263(8) 0.0417(10) -0.0016(7) -0.0108(8) -0.0012(7)
C13 0.0541(12) 0.0255(8) 0.0549(12) -0.0037(8) -0.0173(10) -0.0056(8)
C14 0.0728(15) 0.0412(11) 0.0582(13) 0.0246(10) -0.0400(12) -0.0275(10)
C15 0.0604(12) 0.0547(12) 0.0243(8) 0.0097(8) -0.0132(8) -0.0351(10)
C16 0.0501(11) 0.0481(10) 0.0194(7) 0.0018(7) -0.0068(7) -0.0267(9)
C17 0.0330(8) 0.0348(9) 0.0376(9) 0.0099(7) -0.0201(7) -0.0125(7)
C18 0.0448(10) 0.0418(10) 0.0431(10) 0.0117(8) -0.0277(9) -0.0211(8)
C19 0.0666(13) 0.0442(11) 0.0340(10) -0.0032(8) -0.0186(9) -0.0260(10)
C20 0.0403(10) 0.0433(10) 0.0484(11) 0.0025(9) -0.0085(9) -0.0211(8)
C21 0.0182(6) 0.0235(7) 0.0196(7) -0.0006(5) -0.0068(5) 0.0002(5)
C22 0.0202(7) 0.0278(8) 0.0371(9) -0.0005(6) -0.0090(6) -0.0033(6)
C23 0.0280(8) 0.0271(8) 0.0533(11) -0.0020(7) -0.0170(8) -0.0048(6)
C24 0.0440(10) 0.0334(9) 0.0517(11) -0.0131(8) -0.0306(9) 0.0070(8)
C25 0.0398(9) 0.0362(9) 0.0269(8) -0.0088(7) -0.0095(7) 0.0114(7)
C26 0.0345(8) 0.0327(8) 0.0210(7) -0.0012(6) -0.0046(6) 0.0056(7)
C27 0.0241(7) 0.0266(7) 0.0321(8) -0.0006(6) -0.0154(6) 0.0001(6)
C28 0.0270(8) 0.0273(8) 0.0383(9) -0.0008(6) -0.0181(7) 0.0029(6)
C29 0.0379(9) 0.0254(8) 0.0424(10) 0.0044(7) -0.0160(8) -0.0016(7)
C30 0.0246(8) 0.0348(9) 0.0436(10) -0.0062(7) -0.0088(7) 0.0068(6)
C31 0.0305(8) 0.0283(7) 0.0231(7) 0.0006(6) -0.0094(6) -0.0073(6)
C32 0.0404(9) 0.0367(9) 0.0230(8) -0.0022(6) -0.0133(7) -0.0080(7)
C33 0.0393(9) 0.0328(8) 0.0248(8) 0.0056(6) -0.0136(7) -0.0039(7)
C34 0.0309(8) 0.0273(7) 0.0228(7) 0.0006(6) -0.0104(6) 0.0000(6)
F42 0.0289(5) 0.0418(6) 0.0410(6) -0.0081(5) -0.0181(4) 0.0097(4)
F43 0.0313(5) 0.0463(6) 0.0474(7) -0.0138(5) -0.0053(5) 0.0098(5)
F44 0.0536(7) 0.0526(7) 0.0269(5) -0.0120(5) -0.0055(5) -0.0030(5)
F45 0.0506(7) 0.0572(7) 0.0333(6) -0.0021(5) -0.0249(5) -0.0059(5)
F46 0.0274(5) 0.0404(5) 0.0368(5) -0.0018(4) -0.0168(4) 0.0042(4)
F52 0.0236(5) 0.0352(5) 0.0482(6) 0.0111(4) -0.0132(4) 0.0009(4)
F53 0.0481(7) 0.0415(6) 0.0660(8) 0.0237(6) -0.0326(6) -0.0004(5)
F54 0.0649(8) 0.0583(7) 0.0478(7) 0.0341(6) -0.0353(6) -0.0326(6)
F55 0.0348(6) 0.0790(9) 0.0425(6) 0.0247(6) -0.0101(5) -0.0227(6)
F56 0.0210(4) 0.0458(6) 0.0430(6) 0.0105(5) -0.0106(4) -0.0026(4)
F62 0.0475(6) 0.0271(5) 0.0457(6) 0.0102(4) -0.0258(5) -0.0143(4)
F63 0.0659(8) 0.0634(8) 0.0577(8) 0.0115(6) -0.0412(7) -0.0347(7)
F64 0.0757(10) 0.0848(10) 0.0629(9) 0.0298(8) -0.0556(8) -0.0234(8)
F65 0.0746(9) 0.0427(6) 0.0621(8) 0.0280(6) -0.0406(7) -0.0098(6)
F66 0.0479(6) 0.0218(4) 0.0473(6) 0.0063(4) -0.0225(5) -0.0077(4)
F72 0.0294(5) 0.0246(4) 0.0415(6) -0.0060(4) -0.0119(4) -0.0068(4)
F73 0.0346(5) 0.0273(5) 0.0407(6) -0.0118(4) -0.0037(4) -0.0008(4)
F74 0.0265(5) 0.0377(5) 0.0377(6) -0.0001(4) 0.0009(4) -0.0065(4)
F75 0.0399(6) 0.0378(5) 0.0382(6) -0.0040(4) -0.0046(5) -0.0219(5)
F76 0.0394(5) 0.0258(5) 0.0362(5) -0.0098(4) -0.0027(4) -0.0090(4)
C41 0.0239(7) 0.0242(7) 0.0261(7) 0.0014(6) -0.0084(6) -0.0016(6)
C42 0.0259(7) 0.0300(8) 0.0292(8) 0.0000(6) -0.0115(6) -0.0005(6)
C43 0.0272(8) 0.0313(8) 0.0328(9) -0.0034(7) -0.0037(7) 0.0019(6)
C44 0.0403(9) 0.0345(9) 0.0224(8) -0.0037(6) -0.0033(7) -0.0049(7)
C45 0.0358(9) 0.0387(9) 0.0254(8) 0.0034(7) -0.0143(7) -0.0078(7)
C46 0.0244(7) 0.0288(8) 0.0290(8) 0.0019(6) -0.0090(6) -0.0012(6)
C51 0.0243(7) 0.0247(7) 0.0274(7) 0.0044(6) -0.0134(6) -0.0044(6)
C52 0.0256(7) 0.0277(7) 0.0335(8) 0.0049(6) -0.0147(6) -0.0052(6)
C53 0.0380(9) 0.0284(8) 0.0417(10) 0.0107(7) -0.0266(8) -0.0056(7)
C54 0.0465(10) 0.0392(9) 0.0342(9) 0.0167(7) -0.0267(8) -0.0203(8)
C55 0.0303(8) 0.0499(10) 0.0306(8) 0.0116(7) -0.0141(7) -0.0175(8)
C56 0.0250(7) 0.0341(8) 0.0321(8) 0.0067(6) -0.0149(6) -0.0062(6)
C61 0.0236(7) 0.0225(7) 0.0258(7) 0.0013(6) -0.0093(6) -0.0002(5)
C62 0.0295(8) 0.0264(7) 0.0288(8) 0.0044(6) -0.0120(6) -0.0053(6)
C63 0.0370(9) 0.0420(10) 0.0361(9) 0.0040(7) -0.0197(8) -0.0129(8)
C64 0.0430(10) 0.0536(11) 0.0356(10) 0.0112(8) -0.0259(8) -0.0082(9)
C65 0.0436(10) 0.0333(9) 0.0367(9) 0.0127(7) -0.0186(8) -0.0025(7)
C66 0.0312(8) 0.0237(7) 0.0311(8) 0.0018(6) -0.0121(7) -0.0022(6)
C71 0.0231(7) 0.0211(7) 0.0245(7) 0.0023(5) -0.0095(6) -0.0020(5)
C72 0.0254(7) 0.0193(6) 0.0289(7) 0.0017(5) -0.0121(6) -0.0041(5)
C73 0.0286(7) 0.0210(7) 0.0260(7) -0.0024(6) -0.0084(6) 0.0005(6)
C74 0.0241(7) 0.0276(7) 0.0243(7) 0.0033(6) -0.0042(6) -0.0038(6)
C75 0.0312(8) 0.0252(7) 0.0262(7) 0.0030(6) -0.0096(6) -0.0112(6)
C76 0.0311(8) 0.0205(7) 0.0245(7) -0.0019(5) -0.0082(6) -0.0036(6)
B 0.0206(7) 0.0206(7) 0.0254(8) 0.0015(6) -0.0096(6) -0.0008(6)

loop_
_atom_type_symbol
_atom_type_description
_atom_type_scat_dispersion_real
_atom_type_scat_dispersion_imag
_atom_type_scat_source
C C 0.0033 0.0016 'International Tables Vol C Tables 4.2.6.8 and 6.1.1.4'
H H 0.0000 0.0000 'International Tables Vol C Tables 4.2.6.8 and 6.1.1.4'
B B 0.0013 0.0007 'International Tables Vol C Tables 4.2.6.8 and 6.1.1.4'
N N 0.0061 0.0033 'International Tables Vol C Tables 4.2.6.8 and 6.1.1.4'
O O 0.0106 0.0060 'International Tables Vol C Tables 4.2.6.8 and 6.1.1.4'
F F 0.0171 0.0103 'International Tables Vol C Tables 4.2.6.8 and 6.1.1.4'
P P 0.1023 0.0942 'International Tables Vol C Tables 4.2.6.8 and 6.1.1.4'
Au Au -2.0133 8.8022 'International Tables Vol C Tables 4.2.6.8 and 6.1.1.4'

loop_
_geom_angle_atom_site_label_1
_geom_angle_atom_site_label_2
_geom_angle_atom_site_label_3
_geom_angle
N2 Au P 168.70(3)
C1 P C11 104.73(7)
C1 P C21 106.93(6)
C11 P C21 117.99(7)
C1 P Au 117.09(5)
C11 P Au 106.02(5)
C21 P Au 104.70(5)
C8 O1 C9 110.88(12)
C32 O2 C33 109.86(12)
C2 N1 C10 110.50(12)
C2 N1 C7 113.62(12)
C10 N1 C7 110.25(12)
C34 N2 C31 109.58(12)
C34 N2 Au 110.23(9)
C31 N2 Au 111.45(9)
C2 C1 C6 117.65(13)
C2 C1 P 122.96(11)
C6 C1 P 119.32(11)
C3 C2 C1 120.02(14)
C3 C2 N1 118.93(13)
C1 C2 N1 120.96(13)
C4 C3 C2 121.25(15)
C5 C4 C3 119.39(15)
C4 C5 C6 120.12(15)
C5 C6 C1 121.54(15)
N1 C7 C8 108.94(13)
O1 C8 C7 111.25(14)
O1 C9 C10 110.25(13)
N1 C10 C9 109.27(14)
C16 C11 C17 108.78(14)
C16 C11 C12 108.12(14)
C17 C11 C12 108.55(13)
C16 C11 P 116.28(11)
C17 C11 P 109.67(10)
C12 C11 P 105.17(11)
C13 C12 C11 110.08(15)
C19 C13 C14 109.48(18)
C19 C13 C12 109.68(16)
C14 C13 C12 109.68(17)
C13 C14 C15 109.28(16)
C14 C15 C20 109.76(16)
C14 C15 C16 109.40(17)
C20 C15 C16 109.90(17)
C11 C16 C15 109.98(14)
C18 C17 C11 110.35(14)
C19 C18 C20 109.83(16)
C19 C18 C17 109.66(16)
C20 C18 C17 109.31(15)
C13 C19 C18 109.72(15)
C18 C20 C15 108.88(16)
C26 C21 C27 108.70(12)
C26 C21 C22 108.08(13)
C27 C21 C22 108.25(12)
C26 C21 P 117.13(11)
C27 C21 P 109.48(10)
C22 C21 P 104.84(9)
C23 C22 C21 110.45(13)
C24 C23 C29 109.44(15)
C24 C23 C22 109.40(15)
C29 C23 C22 109.44(14)
C23 C24 C25 109.60(14)
C24 C25 C30 109.40(16)
C24 C25 C26 109.79(15)
C30 C25 C26 109.89(15)
C21 C26 C25 109.95(14)
C28 C27 C21 110.54(12)
C30 C28 C29 110.14(15)
C30 C28 C27 109.12(14)
C29 C28 C27 109.70(13)
C28 C29 C23 109.40(14)
C28 C30 C25 109.11(13)
N2 C31 C32 111.28(13)
O2 C32 C31 111.16(13)
O2 C33 C34 110.74(13)
N2 C34 C33 111.49(13)
C42 C41 C46 113.15(14)
C42 C41 B 126.84(14)
C46 C41 B 118.88(13)
F42 C42 C43 114.77(14)
F42 C42 C41 121.40(14)
C43 C42 C41 123.78(15)
F43 C43 C44 120.08(15)
F43 C43 C42 119.86(16)
C44 C43 C42 120.05(15)
F44 C44 C43 120.92(16)
F44 C44 C45 119.98(17)
C43 C44 C45 119.11(15)
F45 C45 C44 120.12(16)
F45 C45 C46 120.92(16)
C44 C45 C46 118.94(16)
F46 C46 C45 115.90(14)
F46 C46 C41 119.14(14)
C45 C46 C41 124.93(15)
C52 C51 C56 112.59(14)
C52 C51 B 128.05(14)
C56 C51 B 118.40(13)
F52 C52 C53 114.26(14)
F52 C52 C51 121.72(14)
C53 C52 C51 124.00(16)
F53 C53 C54 119.51(16)
F53 C53 C52 120.20(16)
C54 C53 C52 120.24(16)
F54 C54 C53 120.69(17)
F54 C54 C55 120.63(17)
C53 C54 C55 118.65(15)
F55 C55 C54 119.67(16)
F55 C55 C56 121.08(17)
C54 C55 C56 119.22(16)
F56 C56 C55 115.65(15)
F56 C56 C51 119.06(14)
C55 C56 C51 125.27(16)
C62 C61 C66 113.01(14)
C62 C61 B 127.20(14)
C66 C61 B 119.73(14)
F62 C62 C63 114.85(14)
F62 C62 C61 120.77(14)
C63 C62 C61 124.39(15)
F63 C63 C64 119.75(16)
F63 C63 C62 120.39(16)
C64 C63 C62 119.86(16)
F64 C64 C63 120.64(18)
F64 C64 C65 120.80(18)
C63 C64 C65 118.56(16)
F65 C65 C66 120.76(17)
F65 C65 C64 119.58(17)
C66 C65 C64 119.66(16)
F66 C66 C65 116.52(15)
F66 C66 C61 119.02(14)
C65 C66 C61 124.44(16)
C76 C71 C72 113.17(14)
C76 C71 B 127.33(13)
C72 C71 B 119.49(13)
F72 C72 C73 116.05(13)
F72 C72 C71 119.37(13)
C73 C72 C71 124.57(14)
F73 C73 C74 119.38(14)
F73 C73 C72 121.09(14)
C74 C73 C72 119.53(14)
F74 C74 C73 120.51(14)
F74 C74 C75 120.86(14)
C73 C74 C75 118.62(14)
F75 C75 C74 119.26(14)
F75 C75 C76 120.89(14)
C74 C75 C76 119.84(14)
F76 C76 C75 114.80(13)
F76 C76 C71 121.19(14)
C75 C76 C71 124.01(14)
C61 B C71 104.47(12)
C61 B C41 112.82(12)
C71 B C41 113.73(12)
C61 B C51 113.80(12)
C71 B C51 112.63(12)
C41 B C51 99.76(12)

loop_
_geom_bond_atom_site_label_1
_geom_bond_atom_site_label_2
_geom_bond_distance
Au N2 2.1143(12)
Au P 2.2658(4)
P C1 1.8312(15)
P C11 1.8823(15)
P C21 1.8830(15)
O1 C8 1.432(2)
O1 C9 1.4333(19)
O2 C32 1.422(2)
O2 C33 1.425(2)
N1 C2 1.4419(19)
N1 C10 1.465(2)
N1 C7 1.4667(19)
N2 C34 1.4936(19)
N2 C31 1.4948(19)
C1 C2 1.399(2)
C1 C6 1.412(2)
C2 C3 1.398(2)
C3 C4 1.383(2)
C4 C5 1.380(2)
C5 C6 1.385(2)
C7 C8 1.513(2)
C9 C10 1.510(2)
C11 C16 1.536(2)
C11 C17 1.540(2)
C11 C12 1.546(2)
C12 C13 1.540(3)
C13 C19 1.518(3)
C13 C14 1.522(3)
C14 C15 1.526(3)
C15 C20 1.531(3)
C15 C16 1.546(2)
C17 C18 1.539(2)
C18 C19 1.523(3)
C18 C20 1.524(3)
C21 C26 1.539(2)
C21 C27 1.546(2)
C21 C22 1.550(2)
C22 C23 1.542(2)
C23 C24 1.524(3)
C23 C29 1.533(2)
C24 C25 1.526(3)
C25 C30 1.535(3)
C25 C26 1.542(2)
C27 C28 1.539(2)
C28 C30 1.523(3)
C28 C29 1.524(2)
C31 C32 1.519(2)
C33 C34 1.514(2)
F42 C42 1.3516(19)
F43 C43 1.3472(19)
F44 C44 1.3466(19)
F45 C45 1.346(2)
F46 C46 1.3524(18)
F52 C52 1.3504(19)
F53 C53 1.3477(19)
F54 C54 1.3436(19)
F55 C55 1.344(2)
F56 C56 1.3540(19)
F62 C62 1.3478(18)
F63 C63 1.349(2)
F64 C64 1.339(2)
F65 C65 1.350(2)
F66 C66 1.3502(19)
F72 C72 1.3570(17)
F73 C73 1.3470(17)
F74 C74 1.3429(18)
F75 C75 1.3432(18)
F76 C76 1.3527(17)
C41 C42 1.390(2)
C41 C46 1.392(2)
C41 B 1.660(2)
C42 C43 1.387(2)
C43 C44 1.368(3)
C44 C45 1.378(3)
C45 C46 1.381(2)
C51 C52 1.389(2)
C51 C56 1.393(2)
C51 B 1.672(2)
C52 C53 1.386(2)
C53 C54 1.370(3)
C54 C55 1.374(3)
C55 C56 1.377(2)
C61 C62 1.387(2)
C61 C66 1.395(2)
C61 B 1.646(2)
C62 C63 1.380(2)
C63 C64 1.373(3)
C64 C65 1.379(3)
C65 C66 1.375(2)
C71 C76 1.390(2)
C71 C72 1.391(2)
C71 B 1.653(2)
C72 C73 1.377(2)
C73 C74 1.377(2)
C74 C75 1.377(2)
C75 C76 1.383(2)

loop_
_geom_hbond_atom_site_label_D
_geom_hbond_atom_site_label_H
_geom_hbond_atom_site_label_A
_geom_hbond_distance_DH
_geom_hbond_distance_HA
_geom_hbond_distance_DA
_geom_hbond_angle_DHA
_geom_hbond_site_symmetry_A
N2 H2N O1 0.93 1.99 2.9098(16) 168.2 2_655

loop_
_geom_torsion_atom_site_label_1
_geom_torsion_atom_site_label_2
_geom_torsion_atom_site_label_3
_geom_torsion_atom_site_label_4
_geom_torsion
N2 Au P C1 -176.14(18)
N2 Au P C11 67.51(18)
N2 Au P C21 -57.95(18)
P Au N2 C34 44.0(2)
P Au N2 C31 -77.9(2)
C11 P C1 C2 112.68(13)
C21 P C1 C2 -121.36(13)
Au P C1 C2 -4.38(14)
C11 P C1 C6 -64.40(13)
C21 P C1 C6 61.56(13)
Au P C1 C6 178.54(10)
C6 C1 C2 C3 1.5(2)
P C1 C2 C3 -175.68(12)
C6 C1 C2 N1 -175.04(13)
P C1 C2 N1 7.8(2)
C10 N1 C2 C3 -65.09(18)
C7 N1 C2 C3 59.44(19)
C10 N1 C2 C1 111.45(16)
C7 N1 C2 C1 -124.02(15)
C1 C2 C3 C4 -1.2(2)
N1 C2 C3 C4 175.37(15)
C2 C3 C4 C5 0.0(3)
C3 C4 C5 C6 0.9(3)
C4 C5 C6 C1 -0.6(3)
C2 C1 C6 C5 -0.6(2)
P C1 C6 C5 176.64(13)
C2 N1 C7 C8 177.61(13)
C10 N1 C7 C8 -57.72(17)
C9 O1 C8 C7 -58.36(18)
N1 C7 C8 O1 57.29(17)
C8 O1 C9 C10 58.78(18)
C2 N1 C10 C9 -174.65(12)
C7 N1 C10 C9 58.91(17)
O1 C9 C10 N1 -58.86(17)
C1 P C11 C16 57.56(14)
C21 P C11 C16 -61.17(15)
Au P C11 C16 -178.02(12)
C1 P C11 C17 -178.54(11)
C21 P C11 C17 62.73(13)
Au P C11 C17 -54.12(11)
C1 P C11 C12 -61.99(12)
C21 P C11 C12 179.28(10)
Au P C11 C12 62.43(11)
C16 C11 C12 C13 59.31(19)
C17 C11 C12 C13 -58.53(19)
P C11 C12 C13 -175.84(13)
C11 C12 C13 C19 60.0(2)
C11 C12 C13 C14 -60.3(2)
C19 C13 C14 C15 -60.1(2)
C12 C13 C14 C15 60.3(2)
C13 C14 C15 C20 60.2(2)
C13 C14 C15 C16 -60.4(2)
C17 C11 C16 C15 58.1(2)
C12 C11 C16 C15 -59.6(2)
P C11 C16 C15 -177.51(14)
C14 C15 C16 C11 60.9(2)
C20 C15 C16 C11 -59.7(2)
C16 C11 C17 C18 -58.99(19)
C12 C11 C17 C18 58.44(19)
P C11 C17 C18 172.83(13)
C11 C17 C18 C19 -59.64(19)
C11 C17 C18 C20 60.8(2)
C14 C13 C19 C18 60.0(2)
C12 C13 C19 C18 -60.3(2)
C20 C18 C19 C13 -60.1(2)
C17 C18 C19 C13 60.1(2)
C19 C18 C20 C15 59.5(2)
C17 C18 C20 C15 -60.8(2)
C14 C15 C20 C18 -59.8(2)
C16 C15 C20 C18 60.6(2)
C1 P C21 C26 -57.82(13)
C11 P C21 C26 59.74(14)
Au P C21 C26 177.29(11)
C1 P C21 C27 177.88(10)
C11 P C21 C27 -64.55(12)
Au P C21 C27 53.00(10)
C1 P C21 C22 61.94(11)
C11 P C21 C22 179.51(10)
Au P C21 C22 -62.94(10)
C26 C21 C22 C23 -59.22(17)
C27 C21 C22 C23 58.34(17)
P C21 C22 C23 175.13(12)
C21 C22 C23 C24 59.92(18)
C21 C22 C23 C29 -59.99(19)
C29 C23 C24 C25 60.16(18)
C22 C23 C24 C25 -59.74(18)
C23 C24 C25 C30 -60.39(18)
C23 C24 C25 C26 60.27(19)
C27 C21 C26 C25 -58.08(18)
C22 C21 C26 C25 59.20(17)
P C21 C26 C25 177.23(12)
C24 C25 C26 C21 -60.58(19)
C30 C25 C26 C21 59.79(19)
C26 C21 C27 C28 58.86(17)
C22 C21 C27 C28 -58.31(16)
P C21 C27 C28 -172.06(11)
C21 C27 C28 C30 -60.57(17)
C21 C27 C28 C29 60.18(18)
C30 C28 C29 C23 59.68(18)
C27 C28 C29 C23 -60.44(18)
C24 C23 C29 C28 -59.50(19)
C22 C23 C29 C28 60.37(19)
C29 C28 C30 C25 -59.77(18)
C27 C28 C30 C25 60.71(18)
C24 C25 C30 C28 59.84(18)
C26 C25 C30 C28 -60.8(2)
C34 N2 C31 C32 51.14(17)
Au N2 C31 C32 173.42(11)
C33 O2 C32 C31 61.38(17)
N2 C31 C32 O2 -56.78(18)
C32 O2 C33 C34 -61.63(17)
C31 N2 C34 C33 -51.74(17)
Au N2 C34 C33 -174.74(11)
O2 C33 C34 N2 57.56(18)
C46 C41 C42 F42 -179.01(15)
B C41 C42 F42 -11.4(3)
C46 C41 C42 C43 -1.5(2)
B C41 C42 C43 166.05(16)
F42 C42 C43 F43 0.8(2)
C41 C42 C43 F43 -176.78(16)
F42 C42 C43 C44 179.20(16)
C41 C42 C43 C44 1.6(3)
F43 C43 C44 F44 -0.8(3)
C42 C43 C44 F44 -179.20(16)
F43 C43 C44 C45 178.64(16)
C42 C43 C44 C45 0.3(3)
F44 C44 C45 F45 -0.7(3)
C43 C44 C45 F45 179.78(16)
F44 C44 C45 C46 177.53(16)
C43 C44 C45 C46 -1.9(3)
F45 C45 C46 F46 2.0(2)
C44 C45 C46 F46 -176.24(15)
F45 C45 C46 C41 -179.73(16)
C44 C45 C46 C41 2.0(3)
C42 C41 C46 F46 177.93(14)
B C41 C46 F46 9.2(2)
C42 C41 C46 C45 -0.3(2)
B C41 C46 C45 -168.95(15)
C56 C51 C52 F52 -179.47(15)
B C51 C52 F52 -11.0(3)
C56 C51 C52 C53 -1.3(2)
B C51 C52 C53 167.12(16)
F52 C52 C53 F53 0.6(2)
C51 C52 C53 F53 -177.66(16)
F52 C52 C53 C54 178.02(16)
C51 C52 C53 C54 -0.3(3)
F53 C53 C54 F54 1.1(3)
C52 C53 C54 F54 -176.32(16)
F53 C53 C54 C55 179.14(16)
C52 C53 C54 C55 1.7(3)
F54 C54 C55 F55 -1.6(3)
C53 C54 C55 F55 -179.62(17)
F54 C54 C55 C56 176.56(16)
C53 C54 C55 C56 -1.5(3)
F55 C55 C56 F56 -0.4(2)
C54 C55 C56 F56 -178.51(16)
F55 C55 C56 C51 177.88(16)
C54 C55 C56 C51 -0.2(3)
C52 C51 C56 F56 179.80(14)
B C51 C56 F56 10.1(2)
C52 C51 C56 C55 1.6(2)
B C51 C56 C55 -168.09(16)
C66 C61 C62 F62 177.24(14)
B C61 C62 F62 0.1(3)
C66 C61 C62 C63 -2.4(2)
B C61 C62 C63 -179.52(16)
F62 C62 C63 F63 -0.3(3)
C61 C62 C63 F63 179.40(17)
F62 C62 C63 C64 -179.50(17)
C61 C62 C63 C64 0.2(3)
F63 C63 C64 F64 1.2(3)
C62 C63 C64 F64 -179.59(19)
F63 C63 C64 C65 -177.98(19)
C62 C63 C64 C65 1.2(3)
F64 C64 C65 F65 0.2(3)
C63 C64 C65 F65 179.36(19)
F64 C64 C65 C66 -179.39(19)
C63 C64 C65 C66 -0.2(3)
F65 C65 C66 F66 -0.4(3)
C64 C65 C66 F66 179.16(17)
F65 C65 C66 C61 178.07(17)
C64 C65 C66 C61 -2.3(3)
C62 C61 C66 F66 -178.03(14)
B C61 C66 F66 -0.7(2)
C62 C61 C66 C65 3.5(2)
B C61 C66 C65 -179.15(16)
C76 C71 C72 F72 -176.93(13)
B C71 C72 F72 1.9(2)
C76 C71 C72 C73 4.5(2)
B C71 C72 C73 -176.67(14)
F72 C72 C73 F73 0.8(2)
C71 C72 C73 F73 179.36(14)
F72 C72 C73 C74 -179.20(14)
C71 C72 C73 C74 -0.6(2)
F73 C73 C74 F74 -2.8(2)
C72 C73 C74 F74 177.17(14)
F73 C73 C74 C75 177.12(14)
C72 C73 C74 C75 -2.9(2)
F74 C74 C75 F75 1.5(2)
C73 C74 C75 F75 -178.39(15)
F74 C74 C75 C76 -177.92(15)
C73 C74 C75 C76 2.2(2)
F75 C75 C76 F76 2.2(2)
C74 C75 C76 F76 -178.34(14)
F75 C75 C76 C71 -177.22(15)
C74 C75 C76 C71 2.2(3)
C72 C71 C76 F76 175.27(14)
B C71 C76 F76 -3.4(2)
C72 C71 C76 C75 -5.3(2)
B C71 C76 C75 176.00(15)
C62 C61 B C71 112.13(17)
C66 C61 B C71 -64.79(17)
C62 C61 B C41 -123.85(17)
C66 C61 B C41 59.23(19)
C62 C61 B C51 -11.1(2)
C66 C61 B C51 171.96(14)
C76 C71 B C61 112.36(16)
C72 C71 B C61 -66.24(16)
C76 C71 B C41 -11.1(2)
C72 C71 B C41 170.33(13)
C76 C71 B C51 -123.64(16)
C72 C71 B C51 57.75(18)
C42 C41 B C61 17.2(2)
C46 C41 B C61 -175.85(14)
C42 C41 B C71 135.94(16)
C46 C41 B C71 -57.09(19)
C42 C41 B C51 -103.91(17)
C46 C41 B C51 63.05(17)
C52 C51 B C61 129.14(16)
C56 C51 B C61 -63.01(18)
C52 C51 B C71 10.5(2)
C56 C51 B C71 178.32(14)
C52 C51 B C41 -110.47(17)
C56 C51 B C41 57.38(17)
